data_2204229
loop_
_publ_author_name
'Hapipah Ali'
'Khamis, Nur Ashikin'
'Bohari. M.Yamin'

_publ_section_title
Bis{2'-[1-(2-hydroxy-5-chlorophenyl)ethylidene]benzohydrazido-\k^2^<i>O</i>,<i>N</i>^2'^}bis(pyridine-\k<i>N</i>)zinc(II)
_journal_issue 9
_journal_name_full 'Acta Crystallographica Section E'
_journal_page_first m1311
_journal_page_last m1313
_journal_paper_doi 10.1107/S1600536804020501
_journal_volume 60
_journal_year 2004
_chemical_formula_iupac '[Zn (C15 H13 Cl N2 O2)2 (C5 H5 N)2]'
_chemical_formula_moiety 'C40 H34 Cl2 N6 O4 Zn'
_chemical_formula_sum 'C40 H34 Cl2 N6 O4 Zn'
_chemical_formula_weight 799.00
_chemical_name_systematic
;
Bis{2'-[1-(2-hydroxy-5-chlorophenyl)ethylidine]benzohydrazido-
\k^2^O,N^2'^}bis(pyridine-\kN)zinc(II)
;
_space_group_IT_number 14
_symmetry_cell_setting monoclinic
_symmetry_space_group_name_Hall '-P 2ybc'
_symmetry_space_group_name_H-M 'P 1 21/c 1'
_atom_sites_solution_hydrogens geom
_atom_sites_solution_primary direct
_atom_sites_solution_secondary difmap
_audit_creation_method SHELXL-97
_cell_angle_alpha 90.00
_cell_angle_beta 100.189(3)
_cell_angle_gamma 90.00
_cell_formula_units_Z 2
_cell_length_a 10.2453(17)
_cell_length_b 15.388(3)
_cell_length_c 12.359(2)
_cell_measurement_reflns_used 2652
_cell_measurement_temperature 273(2)
_cell_measurement_theta_max 26.5
_cell_measurement_theta_min 2.0
_cell_volume 1917.7(6)
_computing_cell_refinement 'SAINT (Siemens, 1996)'
_computing_data_collection 'SMART (Siemens, 1996)'
_computing_data_reduction SAINT
_computing_molecular_graphics 'SHELXTL (Sheldrick, 1997)'
_computing_publication_material
;
SHELXTL, PARST (Nardelli, 1995) and PLATON (Spek, 2003)
;
_computing_structure_refinement 'SHELXL97 (Sheldrick, 1997)'
_computing_structure_solution 'SHELXS97 (Sheldrick, 1997)'
_diffrn_ambient_temperature 273(2)
_diffrn_detector_area_resol_mean 83.66
_diffrn_measured_fraction_theta_full 0.99
_diffrn_measured_fraction_theta_max 0.99
_diffrn_measurement_device_type
;
Bruker SMART APEX area-detector diffractometer
;
_diffrn_measurement_method '\w scan'
_diffrn_radiation_monochromator graphite
_diffrn_radiation_source 'fine-focus sealed tube'
_diffrn_radiation_type MoK\a
_diffrn_radiation_wavelength 0.71073
_diffrn_reflns_av_R_equivalents 0.0208
_diffrn_reflns_av_sigmaI/netI 0.0378
_diffrn_reflns_limit_h_max 12
_diffrn_reflns_limit_h_min -9
_diffrn_reflns_limit_k_max 19
_diffrn_reflns_limit_k_min -13
_diffrn_reflns_limit_l_max 14
_diffrn_reflns_limit_l_min -15
_diffrn_reflns_number 8429
_diffrn_reflns_theta_full 26.5
_diffrn_reflns_theta_max 26.5
_diffrn_reflns_theta_min 2.0
_diffrn_standards_decay_% 0
_diffrn_standards_number 0
_exptl_absorpt_coefficient_mu 0.829
_exptl_absorpt_correction_T_max 0.9292
_exptl_absorpt_correction_T_min 0.6918
_exptl_absorpt_correction_type multi-scan
_exptl_absorpt_process_details '(SADABS; Sheldrick, 1996)'
_exptl_crystal_colour 'light yellow'
_exptl_crystal_density_diffrn 1.384
_exptl_crystal_density_method 'not measured'
_exptl_crystal_description plate
_exptl_crystal_F_000 824
_exptl_crystal_size_max 0.48
_exptl_crystal_size_mid 0.46
_exptl_crystal_size_min 0.09
_refine_diff_density_max 0.541
_refine_diff_density_min -0.307
_refine_ls_extinction_method none
_refine_ls_goodness_of_fit_ref 1.083
_refine_ls_hydrogen_treatment mixed
_refine_ls_matrix_type full
_refine_ls_number_parameters 245
_refine_ls_number_reflns 3939
_refine_ls_number_restraints 0
_refine_ls_restrained_S_all 1.083
_refine_ls_R_factor_all 0.0667
_refine_ls_R_factor_gt 0.0535
_refine_ls_shift/su_max <0.001
_refine_ls_shift/su_mean <0.001
_refine_ls_structure_factor_coef Fsqd
_refine_ls_weighting_details 'calc w=1/[\s^2^(Fo^2^)+(0.0641P)^2^+0.6133P] where P=(Fo^2^+2Fc^2^)/3'
_refine_ls_weighting_scheme calc
_refine_ls_wR_factor_gt 0.1260
_refine_ls_wR_factor_ref 0.1344
_reflns_number_gt 3205
_reflns_number_total 3939
_reflns_threshold_expression I>2\s(I)
_cod_data_source_file su6131.cif
_cod_data_source_block I
_cod_depositor_comments
;
The following automatic conversions were performed:
'_symmetry_cell_setting' value 'Monoclinic' changed to 'monoclinic'
according to '/home/saulius/struct/CIF-dictionaries/cif_core.dic'
dictionary named 'cif_core.dic' version 2.4.1 from 2010-06-29.

Automatic conversion script
Id: cif_fix_enum 1527 2010-12-29 10:47:43Z saulius 

The following automatic conversions were performed:

'_symmetry_cell_setting' value 'Monoclinic' changed to 'monoclinic'
according to /home/saulius/struct/CIF-dictionaries/cif_core.dic
dictionary named 'cif_core.dic' version 2.4.1 from 2010-06-29.

Automatic conversion script
Id: cif_fix_values 1715 2011-07-08 13:25:40Z adriana 
;
_cod_original_cell_volume 1917.8(5)
_cod_original_sg_symbol_H-M 'P 21/c'
_cod_database_code 2204229
_cod_database_fobs_code 2204229

loop_
_symmetry_equiv_pos_as_xyz
'x, y, z'
'-x, y+1/2, -z+1/2'
'-x, -y, -z'
'x, -y-1/2, z-1/2'

loop_
_atom_site_label
_atom_site_fract_x
_atom_site_fract_y
_atom_site_fract_z
_atom_site_U_iso_or_equiv
_atom_site_adp_type
_atom_site_calc_flag
_atom_site_refinement_flags
_atom_site_occupancy
_atom_site_type_symbol
Zn1 0.5000 0.0000 0.5000 0.04693(17) Uani d S 1 Zn
Cl1 0.46583(15) 0.13135(8) -0.15097(8) 0.1098(4) Uani d . 1 Cl
O1 0.59737(19) 0.11333(12) 0.53713(14) 0.0503(5) Uani d . 1 O
O2 0.1376(2) 0.02337(17) 0.1666(2) 0.0711(7) Uani d . 1 O
H2D 0.182(4) -0.006(2) 0.216(3) 0.071(11) Uiso d . 1 H
N1 0.4076(2) 0.01629(13) 0.32608(17) 0.0428(5) Uani d . 1 N
N2 0.6782(2) 0.05290(13) 0.70600(16) 0.0417(5) Uani d . 1 N
N3 0.3186(2) 0.06151(16) 0.54533(18) 0.0533(6) Uani d . 1 N
C1 0.8255(3) 0.2050(2) 0.7659(3) 0.0653(8) Uani d . 1 C
H1B 0.8202 0.1642 0.8205 0.078 Uiso calc R 1 H
C2 0.9034(4) 0.2774(3) 0.7900(3) 0.0906(12) Uani d . 1 C
H2C 0.9512 0.2851 0.8606 0.109 Uiso calc R 1 H
C3 0.9110(5) 0.3381(3) 0.7112(4) 0.0957(14) Uani d . 1 C
H3A 0.9643 0.3869 0.7278 0.115 Uiso calc R 1 H
C4 0.8405(4) 0.3269(2) 0.6086(4) 0.0865(12) Uani d . 1 C
H4A 0.8453 0.3686 0.5549 0.104 Uiso calc R 1 H
C5 0.7624(3) 0.25536(19) 0.5827(3) 0.0601(8) Uani d . 1 C
H5A 0.7139 0.2489 0.5121 0.072 Uiso calc R 1 H
C6 0.7553(3) 0.19244(17) 0.6613(2) 0.0442(6) Uani d . 1 C
C7 0.6709(2) 0.11446(16) 0.63095(19) 0.0387(5) Uani d . 1 C
C8 0.4212(3) 0.07092(17) 0.2494(2) 0.0464(6) Uani d . 1 C
C9 0.5179(4) 0.1437(2) 0.2796(3) 0.0807(12) Uani d . 1 C
H9A 0.5573 0.1391 0.3558 0.121 Uiso calc R 1 H
H9B 0.4724 0.1983 0.2669 0.121 Uiso calc R 1 H
H9C 0.5859 0.1405 0.2353 0.121 Uiso calc R 1 H
C10 0.3518(3) 0.06968(17) 0.1325(2) 0.0456(6) Uani d . 1 C
C11 0.4255(3) 0.09555(18) 0.0531(2) 0.0551(7) Uani d . 1 C
H11A 0.5155 0.1074 0.0741 0.066 Uiso calc R 1 H
C12 0.3672(4) 0.1038(2) -0.0552(3) 0.0676(9) Uani d . 1 C
C13 0.2346(5) 0.0890(2) -0.0877(3) 0.0781(11) Uani d . 1 C
H13A 0.1950 0.0969 -0.1608 0.094 Uiso calc R 1 H
C14 0.1610(4) 0.0626(2) -0.0125(3) 0.0746(10) Uani d . 1 C
H14A 0.0709 0.0521 -0.0351 0.090 Uiso calc R 1 H
C15 0.2173(3) 0.05092(18) 0.0978(2) 0.0543(7) Uani d . 1 C
C16 0.2223(4) 0.0164(2) 0.5770(3) 0.0647(8) Uani d . 1 C
H16A 0.2295 -0.0438 0.5806 0.078 Uiso calc R 1 H
C17 0.1109(4) 0.0552(3) 0.6052(3) 0.0775(10) Uani d . 1 C
H17A 0.0452 0.0216 0.6277 0.093 Uiso calc R 1 H
C18 0.0996(4) 0.1427(3) 0.5993(3) 0.0835(11) Uani d . 1 C
H18A 0.0253 0.1703 0.6169 0.100 Uiso calc R 1 H
C19 0.1976(4) 0.1893(3) 0.5675(4) 0.0904(12) Uani d . 1 C
H19A 0.1922 0.2496 0.5638 0.108 Uiso calc R 1 H
C20 0.3044(4) 0.1475(2) 0.5409(3) 0.0744(9) Uani d . 1 C
H20A 0.3708 0.1805 0.5185 0.089 Uiso calc R 1 H

loop_
_atom_site_aniso_label
_atom_site_aniso_U_11
_atom_site_aniso_U_22
_atom_site_aniso_U_33
_atom_site_aniso_U_12
_atom_site_aniso_U_13
_atom_site_aniso_U_23
Zn1 0.0543(3) 0.0434(3) 0.0407(2) -0.0127(2) 0.00203(18) -0.00083(17)
Cl1 0.1753(12) 0.1024(8) 0.0643(6) 0.0160(8) 0.0558(7) 0.0238(5)
O1 0.0604(12) 0.0428(10) 0.0441(10) -0.0118(9) -0.0003(8) 0.0033(8)
O2 0.0457(12) 0.0806(16) 0.0842(16) 0.0065(12) 0.0036(11) 0.0239(13)
N1 0.0485(13) 0.0389(12) 0.0408(11) -0.0097(9) 0.0070(9) -0.0009(8)
N2 0.0441(12) 0.0394(12) 0.0411(11) -0.0081(9) 0.0060(9) -0.0010(9)
N3 0.0543(14) 0.0540(15) 0.0503(13) -0.0025(12) 0.0060(10) 0.0002(11)
C1 0.070(2) 0.067(2) 0.0582(18) -0.0218(17) 0.0097(15) -0.0114(15)
C2 0.097(3) 0.092(3) 0.081(3) -0.046(2) 0.008(2) -0.030(2)
C3 0.108(3) 0.067(2) 0.119(4) -0.050(2) 0.040(3) -0.035(2)
C4 0.115(3) 0.050(2) 0.102(3) -0.029(2) 0.039(2) -0.0021(19)
C5 0.072(2) 0.0425(16) 0.0681(19) -0.0109(15) 0.0196(15) 0.0003(13)
C6 0.0409(14) 0.0398(14) 0.0543(15) -0.0051(11) 0.0154(11) -0.0096(11)
C7 0.0379(13) 0.0393(13) 0.0404(13) -0.0029(11) 0.0112(10) -0.0046(10)
C8 0.0531(16) 0.0400(14) 0.0453(14) -0.0067(12) 0.0061(11) 0.0010(11)
C9 0.115(3) 0.067(2) 0.0531(18) -0.045(2) -0.0035(18) 0.0125(15)
C10 0.0572(17) 0.0348(13) 0.0437(13) 0.0036(12) 0.0056(11) 0.0009(10)
C11 0.069(2) 0.0471(16) 0.0497(15) 0.0024(14) 0.0120(13) 0.0073(12)
C12 0.110(3) 0.0480(18) 0.0475(16) 0.0085(18) 0.0225(17) 0.0052(13)
C13 0.121(3) 0.058(2) 0.0454(17) -0.001(2) -0.0142(19) 0.0036(14)
C14 0.080(2) 0.060(2) 0.071(2) -0.0042(18) -0.0204(18) 0.0099(16)
C15 0.0610(19) 0.0385(15) 0.0592(17) 0.0053(13) -0.0003(14) 0.0030(12)
C16 0.068(2) 0.064(2) 0.0631(19) -0.0033(17) 0.0135(16) -0.0014(15)
C17 0.063(2) 0.098(3) 0.074(2) -0.006(2) 0.0179(17) 0.000(2)
C18 0.065(2) 0.098(3) 0.085(3) 0.025(2) 0.0094(19) 0.000(2)
C19 0.083(3) 0.071(3) 0.117(3) 0.021(2) 0.017(2) 0.010(2)
C20 0.069(2) 0.060(2) 0.094(3) 0.0052(18) 0.0126(18) 0.0135(18)

loop_
_atom_type_symbol
_atom_type_description
_atom_type_scat_dispersion_real
_atom_type_scat_dispersion_imag
_atom_type_scat_source
C C 0.0033 0.0016 'International Tables Vol C Tables 4.2.6.8 and 6.1.1.4'
H H 0.0000 0.0000 'International Tables Vol C Tables 4.2.6.8 and 6.1.1.4'
N N 0.0061 0.0033 'International Tables Vol C Tables 4.2.6.8 and 6.1.1.4'
O O 0.0106 0.0060 'International Tables Vol C Tables 4.2.6.8 and 6.1.1.4'
Cl Cl 0.1484 0.1585 'International Tables Vol C Tables 4.2.6.8 and 6.1.1.4'
Zn Zn 0.2839 1.4301 'International Tables Vol C Tables 4.2.6.8 and 6.1.1.4'

loop_
_geom_angle_atom_site_label_1
_geom_angle_atom_site_label_2
_geom_angle_atom_site_label_3
_geom_angle_site_symmetry_1
_geom_angle_site_symmetry_3
_geom_angle
_geom_angle_publ_flag
O1 Zn1 O1 3_656 . 180.00(13) yes
O1 Zn1 N1 3_656 . 76.53(8) yes
O1 Zn1 N1 . . 103.47(8) yes
O1 Zn1 N1 3_656 3_656 103.47(8) ?
O1 Zn1 N1 . 3_656 76.53(8) ?
N1 Zn1 N1 . 3_656 180.0 ?
O1 Zn1 N3 3_656 . 91.33(10) yes
O1 Zn1 N3 . . 88.67(10) yes
N1 Zn1 N3 . . 87.98(10) yes
N1 Zn1 N3 3_656 . 92.02(10) yes
O1 Zn1 N3 3_656 3_656 88.67(10) ?
O1 Zn1 N3 . 3_656 91.33(10) ?
N1 Zn1 N3 . 3_656 92.02(10) ?
N1 Zn1 N3 3_656 3_656 87.98(10) ?
N3 Zn1 N3 . 3_656 180.0 yes
C7 O1 Zn1 . . 114.18(16) ?
C15 O2 H2D . . 109(3) ?
C8 N1 N2 . 3_656 115.6(2) ?
C8 N1 Zn1 . . 134.88(18) ?
N2 N1 Zn1 3_656 . 109.34(14) ?
C7 N2 N1 . 3_656 113.2(2) ?
C16 N3 C20 . . 116.8(3) ?
C16 N3 Zn1 . . 123.2(2) ?
C20 N3 Zn1 . . 119.9(2) ?
C2 C1 C6 . . 120.3(3) ?
C2 C1 H1B . . 119.9 ?
C6 C1 H1B . . 119.9 ?
C3 C2 C1 . . 120.5(4) ?
C3 C2 H2C . . 119.8 ?
C1 C2 H2C . . 119.8 ?
C4 C3 C2 . . 119.6(3) ?
C4 C3 H3A . . 120.2 ?
C2 C3 H3A . . 120.2 ?
C3 C4 C5 . . 121.0(4) ?
C3 C4 H4A . . 119.5 ?
C5 C4 H4A . . 119.5 ?
C4 C5 C6 . . 120.1(3) ?
C4 C5 H5A . . 119.9 ?
C6 C5 H5A . . 119.9 ?
C1 C6 C5 . . 118.5(3) ?
C1 C6 C7 . . 122.3(3) ?
C5 C6 C7 . . 119.2(2) ?
O1 C7 N2 . . 125.8(2) ?
O1 C7 C6 . . 117.9(2) ?
N2 C7 C6 . . 116.3(2) ?
N1 C8 C10 . . 127.3(2) ?
N1 C8 C9 . . 117.1(2) ?
C10 C8 C9 . . 115.6(2) ?
C8 C9 H9A . . 109.5 ?
C8 C9 H9B . . 109.5 ?
H9A C9 H9B . . 109.5 ?
C8 C9 H9C . . 109.5 ?
H9A C9 H9C . . 109.5 ?
H9B C9 H9C . . 109.5 ?
C11 C10 C15 . . 118.0(3) ?
C11 C10 C8 . . 116.8(3) ?
C15 C10 C8 . . 125.0(2) ?
C12 C11 C10 . . 121.0(3) ?
C12 C11 H11A . . 119.5 ?
C10 C11 H11A . . 119.5 ?
C13 C12 C11 . . 120.7(3) ?
C13 C12 Cl1 . . 120.5(3) ?
C11 C12 Cl1 . . 118.8(3) ?
C14 C13 C12 . . 119.4(3) ?
C14 C13 H13A . . 120.3 ?
C12 C13 H13A . . 120.3 ?
C13 C14 C15 . . 121.6(3) ?
C13 C14 H14A . . 119.2 ?
C15 C14 H14A . . 119.2 ?
O2 C15 C14 . . 117.7(3) ?
O2 C15 C10 . . 123.1(3) ?
C14 C15 C10 . . 119.2(3) ?
N3 C16 C17 . . 122.7(3) ?
N3 C16 H16A . . 118.7 ?
C17 C16 H16A . . 118.7 ?
C18 C17 C16 . . 118.8(4) ?
C18 C17 H17A . . 120.6 ?
C16 C17 H17A . . 120.6 ?
C19 C18 C17 . . 119.0(4) ?
C19 C18 H18A . . 120.5 ?
C17 C18 H18A . . 120.5 ?
C18 C19 C20 . . 119.4(4) ?
C18 C19 H19A . . 120.3 ?
C20 C19 H19A . . 120.3 ?
N3 C20 C19 . . 123.3(4) ?
N3 C20 H20A . . 118.4 ?
C19 C20 H20A . . 118.4 ?

loop_
_geom_bond_atom_site_label_1
_geom_bond_atom_site_label_2
_geom_bond_site_symmetry_2
_geom_bond_distance
_geom_bond_publ_flag
Zn1 O1 3_656 2.022(2) ?
Zn1 O1 . 2.022(2) yes
Zn1 N1 . 2.206(2) yes
Zn1 N1 3_656 2.206(2) ?
Zn1 N3 . 2.243(3) yes
Zn1 N3 3_656 2.243(3) ?
Cl1 C12 . 1.737(4) yes
O1 C7 . 1.263(3) yes
O2 C15 . 1.348(5) yes
O2 H2D . 0.87(4) ?
N1 C8 . 1.291(4) yes
N1 N2 3_656 1.393(3) yes
N2 C7 . 1.321(4) yes
N2 N1 3_656 1.393(3) ?
N3 C16 . 1.324(5) yes
N3 C20 . 1.331(5) yes
C1 C2 . 1.372(5) ?
C1 C6 . 1.378(4) ?
C1 H1B . 0.9300 ?
C2 C3 . 1.361(6) ?
C2 H2C . 0.9300 ?
C3 C4 . 1.356(6) ?
C3 H3A . 0.9300 ?
C4 C5 . 1.366(5) ?
C4 H4A . 0.9300 ?
C5 C6 . 1.383(4) ?
C5 H5A . 0.9300 ?
C6 C7 . 1.488(3) ?
C8 C10 . 1.493(4) ?
C8 C9 . 1.499(4) ?
C9 H9A . 0.9600 ?
C9 H9B . 0.9600 ?
C9 H9C . 0.9600 ?
C10 C11 . 1.398(4) ?
C10 C15 . 1.399(4) ?
C11 C12 . 1.372(4) ?
C11 H11A . 0.9300 ?
C12 C13 . 1.366(5) ?
C13 C14 . 1.359(5) ?
C13 H13A . 0.9300 ?
C14 C15 . 1.395(4) ?
C14 H14A . 0.9300 ?
C16 C17 . 1.385(5) ?
C16 H16A . 0.9300 ?
C17 C18 . 1.353(6) ?
C17 H17A . 0.9300 ?
C18 C19 . 1.348(6) ?
C18 H18A . 0.9300 ?
C19 C20 . 1.359(5) ?
C19 H19A . 0.9300 ?
C20 H20A . 0.9300 ?

loop_
_geom_hbond_atom_site_label_D
_geom_hbond_atom_site_label_H
_geom_hbond_atom_site_label_A
_geom_hbond_site_symmetry_A
_geom_hbond_distance_DH
_geom_hbond_distance_HA
_geom_hbond_distance_DA
_geom_hbond_angle_DHA
_geom_hbond_publ_flag
O2 H2D N1 1_555 0.87(5) 2.45(4) 3.101(4) 132(4) no
C9 H9A O1 1_555 0.96 2.24 3.177(4) 165 yes
C20 H20A O1 1_555 0.93 2.51 3.053(5) 117 no
O2 H2D N2 3_656 0.87(5) 1.69(4) 2.522(4) 160(4) yes
C3 H3A O2 4_666 0.93 2.47 3.272(6) 144 yes
C9 H9B Cl1 4_566 0.96 2.82 3.629(5) 143 yes

loop_
_geom_torsion_atom_site_label_1
_geom_torsion_atom_site_label_2
_geom_torsion_atom_site_label_3
_geom_torsion_atom_site_label_4
_geom_torsion_site_symmetry_1
_geom_torsion_site_symmetry_4
_geom_torsion
O1 Zn1 O1 C7 3_656 . -12E1(10)
N1 Zn1 O1 C7 3_656 . 7.65(17)
N1 Zn1 O1 C7 . . -172.35(17)
N3 Zn1 O1 C7 . . 100.11(18)
N3 Zn1 O1 C7 3_656 . -79.89(18)
O1 Zn1 N1 C8 3_656 . -167.1(3)
O1 Zn1 N1 C8 . . 12.9(3)
N1 Zn1 N1 C8 3_656 . -6E1(4)
N3 Zn1 N1 C8 . . 101.0(3)
N3 Zn1 N1 C8 3_656 . -79.0(3)
O1 Zn1 N1 N2 3_656 3_656 8.19(15)
O1 Zn1 N1 N2 . 3_656 -171.81(15)
N1 Zn1 N1 N2 3_656 3_656 12E1(4)
N3 Zn1 N1 N2 . 3_656 -83.69(16)
N3 Zn1 N1 N2 3_656 3_656 96.31(16)
O1 Zn1 N3 C16 3_656 . 24.2(2)
O1 Zn1 N3 C16 . . -155.8(2)
N1 Zn1 N3 C16 3_656 . -79.4(2)
N1 Zn1 N3 C16 . . 100.6(2)
N3 Zn1 N3 C16 3_656 . 10E1(10)
O1 Zn1 N3 C20 3_656 . -155.8(2)
O1 Zn1 N3 C20 . . 24.2(2)
N1 Zn1 N3 C20 3_656 . 100.6(2)
N1 Zn1 N3 C20 . . -79.4(2)
N3 Zn1 N3 C20 3_656 . -8E1(10)
C6 C1 C2 C3 . . 0.7(6)
C1 C2 C3 C4 . . 0.4(7)
C2 C3 C4 C5 . . -0.4(7)
C3 C4 C5 C6 . . -0.7(6)
C2 C1 C6 C5 . . -1.7(5)
C2 C1 C6 C7 . . 179.2(3)
C4 C5 C6 C1 . . 1.7(5)
C4 C5 C6 C7 . . -179.2(3)
Zn1 O1 C7 N2 . . -6.4(3)
Zn1 O1 C7 C6 . . 174.85(16)
N1 N2 C7 O1 3_656 . -1.5(4)
N1 N2 C7 C6 3_656 . 177.3(2)
C1 C6 C7 O1 . . 171.5(3)
C5 C6 C7 O1 . . -7.6(4)
C1 C6 C7 N2 . . -7.4(4)
C5 C6 C7 N2 . . 173.6(2)
N2 N1 C8 C10 3_656 . 2.4(4)
Zn1 N1 C8 C10 . . 177.5(2)
N2 N1 C8 C9 3_656 . -177.0(3)
Zn1 N1 C8 C9 . . -2.0(4)
N1 C8 C10 C11 . . -143.1(3)
C9 C8 C10 C11 . . 36.3(4)
N1 C8 C10 C15 . . 41.8(4)
C9 C8 C10 C15 . . -138.7(3)
C15 C10 C11 C12 . . 1.1(4)
C8 C10 C11 C12 . . -174.3(3)
C10 C11 C12 C13 . . 1.7(5)
C10 C11 C12 Cl1 . . -177.1(2)
C11 C12 C13 C14 . . -2.6(5)
Cl1 C12 C13 C14 . . 176.2(3)
C12 C13 C14 C15 . . 0.6(5)
C13 C14 C15 O2 . . -179.0(3)
C13 C14 C15 C10 . . 2.2(5)
C11 C10 C15 O2 . . 178.3(3)
C8 C10 C15 O2 . . -6.7(4)
C11 C10 C15 C14 . . -3.0(4)
C8 C10 C15 C14 . . 172.0(3)
C20 N3 C16 C17 . . -0.2(5)
Zn1 N3 C16 C17 . . 179.8(2)
N3 C16 C17 C18 . . 0.5(6)
C16 C17 C18 C19 . . -0.8(6)
C17 C18 C19 C20 . . 0.8(6)
C16 N3 C20 C19 . . 0.3(5)
Zn1 N3 C20 C19 . . -179.7(3)
C18 C19 C20 N3 . . -0.6(6)
